data_4322536
loop_
_publ_author_name
'Lena Kakaliou'
Scanlon
'Baixin Qian'
'Sung W. Baek'
'Milton R. Smith'
'Douglas H. Motry'

_publ_section_title
;
 Five- and Six-Coordinate Group 4 Compounds Stabilized by \b-Ketiminate
 and Diketiminate Ligands: Syntheses and Comparisons between Solid-State
 and Solution Structures
;
_journal_name_full 'Inorganic Chemistry'
_journal_page_first 5964
_journal_page_last 5977
_journal_paper_doi 10.1021/ic981364j
_journal_volume 38
_journal_year 1999
_chemical_formula_sum 'C26 H29 Cl3 N2 Ti'
_chemical_formula_weight 523.76
_chemical_name_systematic
; 
 ? 
;
_space_group_IT_number 2
_symmetry_cell_setting triclinic
_symmetry_space_group_name_Hall '-P 1'
_symmetry_space_group_name_H-M 'P -1'
_atom_sites_solution_hydrogens geom
_atom_sites_solution_primary direct
_atom_sites_solution_secondary difmap
_audit_creation_method SHELXL
_cell_angle_alpha 103.25(3)
_cell_angle_beta 99.96(3)
_cell_angle_gamma 94.58(3)
_cell_formula_units_Z 2
_cell_length_a 7.2859(15)
_cell_length_b 13.154(3)
_cell_length_c 15.253(3)
_cell_measurement_temperature 173(2)
_cell_volume 1390.5(6)
_computing_structure_refinement 'SHELXL-93 (Sheldrick, 1993)'
_computing_structure_solution 'SHELXS-86 (Sheldrick, 1990)'
_diffrn_ambient_temperature 173(2)
_diffrn_radiation_monochromator graphite
_diffrn_radiation_source 'fine-focus sealed tube'
_diffrn_radiation_type MoK\a
_diffrn_radiation_wavelength 0.71073
_diffrn_reflns_av_R_equivalents 0.0903
_diffrn_reflns_av_sigmaI/netI 0.1912
_diffrn_reflns_limit_h_max 9
_diffrn_reflns_limit_h_min -9
_diffrn_reflns_limit_k_max 17
_diffrn_reflns_limit_k_min -17
_diffrn_reflns_limit_l_max 20
_diffrn_reflns_limit_l_min -13
_diffrn_reflns_number 8178
_diffrn_reflns_theta_max 28.29
_diffrn_reflns_theta_min 1.60
_exptl_absorpt_coefficient_mu 0.611
_exptl_crystal_density_diffrn 1.251
_exptl_crystal_F_000 544
_exptl_crystal_size_max 0.25
_exptl_crystal_size_mid 0.2
_exptl_crystal_size_min 0.2
_refine_diff_density_max 0.556
_refine_diff_density_min -1.086
_refine_diff_density_rms 0.105
_refine_ls_extinction_method none
_refine_ls_goodness_of_fit_all 0.849
_refine_ls_goodness_of_fit_obs 1.153
_refine_ls_matrix_type full
_refine_ls_number_parameters 279
_refine_ls_number_reflns 5865
_refine_ls_number_restraints 33
_refine_ls_restrained_S_all 0.848
_refine_ls_restrained_S_obs 1.148
_refine_ls_R_factor_all 0.1284
_refine_ls_R_factor_obs 0.0804
_refine_ls_shift/esd_max -0.488
_refine_ls_shift/esd_mean 0.046
_refine_ls_structure_factor_coef Fsqd
_refine_ls_weighting_details 'w=1/[\s^2^(Fo^2^)+(0.0773P)^2^+0.0000P] where P=(Fo^2^+2Fc^2^)/3'
_refine_ls_weighting_scheme calc
_refine_ls_wR_factor_all 0.2045
_refine_ls_wR_factor_obs 0.1898
_reflns_number_observed 2816
_reflns_number_total 5865
_reflns_observed_criterion >2sigma(I)
_cod_data_source_file ic981364j_09.cif
_cod_data_source_block (TTP)TiCl3
_cod_depositor_comments
;
The following automatic conversions were performed:

'_refine_ls_weighting_scheme' value 'calc
w=1/[\s^2^(Fo^2^)+(0.0773P)^2^+0.0000P] where P=(Fo^2^+2Fc^2^)/3' was
changed to 'calc'. New tag '_refine_ls_weighting_details' was
created. The value of the new tag was set to
'w=1/[\s^2^(Fo^2^)+(0.0773P)^2^+0.0000P] where P=(Fo^2^+2Fc^2^)/3'.

Automatic conversion script
Id: cif_fix_values 3143 2015-03-26 13:38:13Z robertas 
;
_cod_original_cell_volume 1390.6(5)
_cod_database_code 4322536

loop_
_symmetry_equiv_pos_as_xyz
'x, y, z'
'-x, -y, -z'

loop_
_atom_site_aniso_label
_atom_site_aniso_U_11
_atom_site_aniso_U_22
_atom_site_aniso_U_33
_atom_site_aniso_U_23
_atom_site_aniso_U_13
_atom_site_aniso_U_12
Ti1 0.0292(5) 0.0479(6) 0.0331(5) 0.0151(4) 0.0098(4) 0.0067(4)
Cl1 0.0401(7) 0.0632(9) 0.0445(7) 0.0259(7) 0.0147(6) 0.0048(6)
Cl2 0.0321(7) 0.0706(10) 0.0388(7) 0.0117(7) 0.0026(6) 0.0037(6)
Cl3 0.0484(9) 0.0651(10) 0.0600(9) 0.0147(8) 0.0104(7) 0.0245(7)
N1 0.037(2) 0.041(3) 0.031(2) 0.010(2) 0.010(2) 0.006(2)
N2 0.032(2) 0.034(2) 0.029(2) 0.007(2) 0.008(2) 0.000(2)
C1 0.094(5) 0.042(4) 0.045(3) 0.012(3) 0.017(3) 0.005(3)
C2 0.039(3) 0.036(3) 0.035(3) 0.011(2) 0.011(2) 0.005(2)
C3 0.032(3) 0.039(3) 0.034(3) 0.012(2) 0.011(2) 0.002(2)
C4 0.030(3) 0.041(3) 0.030(2) 0.009(2) 0.006(2) 0.000(2)
C5 0.054(3) 0.052(4) 0.037(3) 0.015(3) 0.021(3) 0.021(3)
C6 0.045(3) 0.039(3) 0.032(3) 0.010(2) 0.010(2) 0.008(2)
C7 0.041(3) 0.068(4) 0.037(3) 0.010(3) 0.012(2) 0.006(3)
C8 0.054(4) 0.085(5) 0.034(3) 0.004(3) 0.020(3) 0.012(3)
C9 0.060(4) 0.075(4) 0.034(3) 0.007(3) 0.008(3) 0.022(3)
C10 0.045(4) 0.083(5) 0.046(3) 0.007(3) -0.002(3) 0.008(3)
C11 0.043(3) 0.068(4) 0.036(3) 0.006(3) 0.013(3) 0.008(3)
C12 0.082(5) 0.112(6) 0.034(3) 0.000(4) 0.005(3) 0.027(4)
C13 0.035(3) 0.032(3) 0.028(2) 0.008(2) 0.009(2) 0.001(2)
C14 0.033(3) 0.034(3) 0.033(2) 0.005(2) 0.007(2) 0.004(2)
C15 0.037(3) 0.048(3) 0.039(3) 0.014(3) 0.007(2) 0.011(3)
C16 0.063(4) 0.035(3) 0.034(3) 0.007(2) 0.008(3) 0.009(3)
C17 0.052(4) 0.038(3) 0.060(4) 0.013(3) 0.008(3) 0.000(3)
C18 0.032(3) 0.049(4) 0.057(3) 0.012(3) 0.004(3) 0.002(3)
C19 0.086(5) 0.046(4) 0.066(4) 0.015(3) 0.005(4) 0.024(3)
C20 0.194(19) 0.188(17) 0.284(23) 0.059(17) 0.080(16) 0.070(16)
C21 0.204(18) 0.166(15) 0.292(20) 0.108(16) 0.109(15) 0.068(13)
C22 0.272(23) 0.190(18) 0.269(21) 0.119(17) 0.134(18) 0.098(15)
C23 0.168(15) 0.249(19) 0.181(14) 0.048(14) 0.019(12) -0.036(14)
C25 0.181(17) 0.217(22) 0.248(20) 0.123(17) -0.014(15) -0.012(14)

loop_
_atom_site_label
_atom_site_type_symbol
_atom_site_fract_x
_atom_site_fract_y
_atom_site_fract_z
_atom_site_U_iso_or_equiv
_atom_site_thermal_displace_type
_atom_site_occupancy
_atom_site_calc_flag
_atom_site_refinement_flags
_atom_site_disorder_group
Ti1 Ti 0.95764(12) 0.60808(7) 0.32920(6) 0.0353(3) Uani 1 d . .
Cl1 Cl 0.9974(2) 0.70323(11) 0.22970(9) 0.0465(4) Uani 1 d . .
Cl2 Cl 1.1410(2) 0.69692(12) 0.47191(9) 0.0482(4) Uani 1 d . .
Cl3 Cl 1.1884(2) 0.49585(12) 0.31115(10) 0.0570(4) Uani 1 d . .
N1 N 0.7597(6) 0.4960(3) 0.2491(3) 0.0357(10) Uani 1 d . .
N2 N 0.7436(5) 0.6784(3) 0.3704(2) 0.0315(9) Uani 1 d . .
C1 C 0.6572(10) 0.3336(4) 0.2943(4) 0.060(2) Uani 1 d . .
H1A H 0.6500(10) 0.3008(4) 0.2305(4) 0.090 Uiso 1 calc R .
H1B H 0.5361(10) 0.3227(4) 0.3098(4) 0.090 Uiso 1 calc R .
H1C H 0.7467(10) 0.3030(4) 0.3312(4) 0.090 Uiso 1 calc R .
C2 C 0.7172(7) 0.4480(4) 0.3120(3) 0.0362(11) Uani 1 d . .
C3 C 0.7369(6) 0.5112(4) 0.4021(3) 0.0338(11) Uani 1 d . .
H3A H 0.7940(6) 0.4818(4) 0.4523(3) 0.041 Uiso 1 calc R .
C4 C 0.7052(7) 0.6173(4) 0.4254(3) 0.0337(11) Uani 1 d . .
C5 C 0.6483(8) 0.6604(4) 0.5152(3) 0.0447(13) Uani 1 d . .
H5A H 0.6318(8) 0.7332(4) 0.5213(3) 0.067 Uiso 1 calc R .
H5B H 0.7443(8) 0.6541(4) 0.5647(3) 0.067 Uiso 1 calc R .
H5C H 0.5325(8) 0.6215(4) 0.5171(3) 0.067 Uiso 1 calc R .
C6 C 0.7043(7) 0.4465(4) 0.1520(3) 0.0381(12) Uani 1 d . .
C7 C 0.8381(8) 0.4354(5) 0.0973(3) 0.0485(14) Uani 1 d . .
H7A H 0.9643(8) 0.4582(5) 0.1227(3) 0.058 Uiso 1 calc R .
C8 C 0.7820(9) 0.3905(5) 0.0055(4) 0.058(2) Uani 1 d . .
H8A H 0.8722(9) 0.3841(5) -0.0311(4) 0.069 Uiso 1 calc R .
C9 C 0.5947(9) 0.3539(5) -0.0359(4) 0.057(2) Uani 1 d . .
C10 C 0.4632(9) 0.3663(5) 0.0203(4) 0.061(2) Uani 1 d . .
H10A H 0.3372(9) 0.3429(5) -0.0051(4) 0.073 Uiso 1 calc R .
C11 C 0.5158(8) 0.4128(5) 0.1134(3) 0.0493(14) Uani 1 d . .
H11A H 0.4256(8) 0.4215(5) 0.1499(3) 0.059 Uiso 1 calc R .
C12 C 0.5396(10) 0.3027(6) -0.1362(4) 0.079(2) Uani 1 d . .
H12A H 0.6494(10) 0.3007(6) -0.1632(4) 0.119 Uiso 1 calc R .
H12B H 0.4533(10) 0.3423(6) -0.1652(4) 0.119 Uiso 1 calc R .
H12C H 0.4806(10) 0.2323(6) -0.1449(4) 0.119 Uiso 1 calc R .
C13 C 0.6822(7) 0.7807(4) 0.3778(3) 0.0315(11) Uani 1 d . .
C14 C 0.4919(7) 0.7882(4) 0.3608(3) 0.0336(11) Uani 1 d . .
H14A H 0.4053(7) 0.7283(4) 0.3483(3) 0.040 Uiso 1 calc R .
C15 C 0.4312(7) 0.8855(4) 0.3626(3) 0.0406(12) Uani 1 d . .
H15A H 0.3031(7) 0.8905(4) 0.3505(3) 0.049 Uiso 1 calc R .
C16 C 0.5577(9) 0.9751(4) 0.3821(3) 0.0445(13) Uani 1 d . .
C17 C 0.7471(9) 0.9679(4) 0.4001(4) 0.0506(14) Uani 1 d . .
H17A H 0.8328(9) 1.0284(4) 0.4143(4) 0.061 Uiso 1 calc R .
C18 C 0.8123(8) 0.8690(4) 0.3972(4) 0.0470(14) Uani 1 d . .
H18A H 0.9403(8) 0.8636(4) 0.4082(4) 0.056 Uiso 1 calc R .
C19 C 0.4886(10) 1.0807(5) 0.3823(4) 0.066(2) Uani 1 d . .
H19A H 0.3538(10) 1.0719(5) 0.3689(4) 0.099 Uiso 1 calc R .
H19B H 0.5349(10) 1.1090(5) 0.3364(4) 0.099 Uiso 1 calc R .
H19C H 0.5334(10) 1.1282(5) 0.4416(4) 0.099 Uiso 1 calc R .
C20 C 1.0602(22) 1.1772(10) 0.2032(10) 0.215(9) Uani 1 d D .
H20A H 1.0494(22) 1.2482(10) 0.2246(10) 0.259 Uiso 1 calc R .
C21 C 0.9547(19) 1.1023(15) 0.2294(9) 0.202(7) Uani 1 d D .
H21A H 0.8724(19) 1.1227(15) 0.2686(9) 0.243 Uiso 1 calc R .
C22 C 0.9699(18) 0.9982(13) 0.1984(10) 0.220(8) Uani 1 d D .
H22A H 0.8981(18) 0.9479(13) 0.2164(10) 0.263 Uiso 1 calc R .
C23 C 1.0906(20) 0.9675(10) 0.1407(9) 0.206(7) Uani 1 d D .
H23A H 1.1008(20) 0.8964(10) 0.1194(9) 0.247 Uiso 1 calc R .
C24 C 1.1963(19) 1.0418(15) 0.1146(9) 0.224(9) Uiso 1 d D .
C25 C 1.1816(19) 1.1467(12) 0.1454(10) 0.214(8) Uani 1 d D .
H25A H 1.2534(19) 1.1969(12) 0.1272(10) 0.256 Uiso 1 calc R .
C26 C 1.3287(55) 0.9970(31) 0.0547(29) 0.574(28) Uiso 1 d . .
H26A H 1.3976(55) 1.0531(31) 0.0386(29) 0.861 Uiso 1 calc R .
H26B H 1.2584(55) 0.9488(31) -0.0002(29) 0.861 Uiso 1 calc R .
H26C H 1.4148(55) 0.9605(31) 0.0874(29) 0.861 Uiso 1 calc R .

loop_
_atom_type_symbol
_atom_type_description
_atom_type_scat_dispersion_real
_atom_type_scat_dispersion_imag
_atom_type_scat_source
C C 0.0033 0.0016 'International Tables Vol C Tables 4.2.6.8 and 6.1.1.4'
H H 0.0000 0.0000 'International Tables Vol C Tables 4.2.6.8 and 6.1.1.4'
N N 0.0061 0.0033 'International Tables Vol C Tables 4.2.6.8 and 6.1.1.4'
Cl Cl 0.1484 0.1585 'International Tables Vol C Tables 4.2.6.8 and 6.1.1.4'
Ti Ti 0.2776 0.4457 'International Tables Vol C Tables 4.2.6.8 and 6.1.1.4'

loop_
_geom_angle_atom_site_label_1
_geom_angle_atom_site_label_2
_geom_angle_atom_site_label_3
_geom_angle
_geom_angle_site_symmetry_1
_geom_angle_site_symmetry_3
_geom_angle_publ_flag
N1 Ti1 N2 85.1(2) . . ?
N1 Ti1 Cl1 99.27(12) . . ?
N2 Ti1 Cl1 95.34(12) . . ?
N1 Ti1 Cl3 91.29(13) . . ?
N2 Ti1 Cl3 162.88(12) . . ?
Cl1 Ti1 Cl3 101.76(6) . . ?
N1 Ti1 Cl2 152.37(12) . . ?
N2 Ti1 Cl2 87.25(12) . . ?
Cl1 Ti1 Cl2 107.86(6) . . ?
Cl3 Ti1 Cl2 88.29(6) . . ?
N1 Ti1 C3 60.7(2) . . ?
N2 Ti1 C3 61.5(2) . . ?
Cl1 Ti1 C3 148.88(12) . . ?
Cl3 Ti1 C3 102.24(13) . . ?
Cl2 Ti1 C3 92.38(12) . . ?
N1 Ti1 C4 78.7(2) . . ?
N2 Ti1 C4 31.47(15) . . ?
Cl1 Ti1 C4 126.68(12) . . ?
Cl3 Ti1 C4 131.42(12) . . ?
Cl2 Ti1 C4 80.90(11) . . ?
C3 Ti1 C4 32.3(2) . . ?
N1 Ti1 C2 30.75(14) . . ?
N2 Ti1 C2 79.1(2) . . ?
Cl1 Ti1 C2 129.61(12) . . ?
Cl3 Ti1 C2 89.21(13) . . ?
Cl2 Ti1 C2 121.63(11) . . ?
C3 Ti1 C2 32.2(2) . . ?
C4 Ti1 C2 58.8(2) . . ?
C2 N1 C6 121.6(4) . . ?
C2 N1 Ti1 99.1(3) . . ?
C6 N1 Ti1 136.5(3) . . ?
C4 N2 C13 122.3(4) . . ?
C4 N2 Ti1 97.2(3) . . ?
C13 N2 Ti1 136.3(3) . . ?
N1 C2 C3 116.8(4) . . ?
N1 C2 C1 124.6(4) . . ?
C3 C2 C1 118.6(4) . . ?
N1 C2 Ti1 50.2(2) . . ?
C3 C2 Ti1 72.5(3) . . ?
C1 C2 Ti1 153.5(4) . . ?
C4 C3 C2 125.5(4) . . ?
C4 C3 Ti1 74.3(3) . . ?
C2 C3 Ti1 75.3(3) . . ?
N2 C4 C3 118.4(4) . . ?
N2 C4 C5 122.2(4) . . ?
C3 C4 C5 119.1(4) . . ?
N2 C4 Ti1 51.3(2) . . ?
C3 C4 Ti1 73.5(3) . . ?
C5 C4 Ti1 148.4(4) . . ?
C7 C6 C11 120.1(5) . . ?
C7 C6 N1 120.1(5) . . ?
C11 C6 N1 119.8(5) . . ?
C8 C7 C6 119.0(5) . . ?
C7 C8 C9 122.8(5) . . ?
C10 C9 C8 117.2(5) . . ?
C10 C9 C12 121.7(6) . . ?
C8 C9 C12 121.1(6) . . ?
C9 C10 C11 121.3(6) . . ?
C10 C11 C6 119.6(5) . . ?
C14 C13 C18 120.9(5) . . ?
C14 C13 N2 118.9(4) . . ?
C18 C13 N2 120.1(5) . . ?
C13 C14 C15 119.4(5) . . ?
C14 C15 C16 121.0(5) . . ?
C17 C16 C15 119.6(5) . . ?
C17 C16 C19 120.2(5) . . ?
C15 C16 C19 120.2(5) . . ?
C16 C17 C18 120.3(5) . . ?
C13 C18 C17 118.7(5) . . ?
C25 C20 C21 119.6(5) . . ?
C22 C21 C20 120.4(5) . . ?
C21 C22 C23 120.1(5) . . ?
C22 C23 C24 119.7(5) . . ?
C23 C24 C25 120.5(5) . . ?
C23 C24 C26 113.8(21) . . ?
C25 C24 C26 125.6(21) . . ?
C24 C25 C20 119.6(5) . . ?

loop_
_geom_bond_atom_site_label_1
_geom_bond_atom_site_label_2
_geom_bond_distance
_geom_bond_site_symmetry_2
_geom_bond_publ_flag
Ti1 N1 1.993(4) . ?
Ti1 N2 1.996(4) . ?
Ti1 Cl1 2.2180(15) . ?
Ti1 Cl3 2.335(2) . ?
Ti1 Cl2 2.338(2) . ?
Ti1 C3 2.527(4) . ?
Ti1 C4 2.537(5) . ?
Ti1 C2 2.563(5) . ?
N1 C2 1.327(6) . ?
N1 C6 1.446(6) . ?
N2 C4 1.335(5) . ?
N2 C13 1.438(6) . ?
C1 C2 1.483(7) . ?
C2 C3 1.410(7) . ?
C3 C4 1.408(7) . ?
C4 C5 1.499(7) . ?
C6 C7 1.384(7) . ?
C6 C11 1.391(7) . ?
C7 C8 1.364(7) . ?
C8 C9 1.396(8) . ?
C9 C10 1.387(8) . ?
C9 C12 1.493(8) . ?
C10 C11 1.383(8) . ?
C13 C14 1.381(7) . ?
C13 C18 1.380(7) . ?
C14 C15 1.384(7) . ?
C15 C16 1.377(7) . ?
C16 C17 1.375(8) . ?
C16 C19 1.514(8) . ?
C17 C18 1.414(8) . ?
C20 C25 1.374(8) . ?
C20 C21 1.373(8) . ?
C21 C22 1.363(8) . ?
C22 C23 1.368(8) . ?
C23 C24 1.369(8) . ?
C24 C25 1.371(8) . ?
C24 C26 1.50(4) . ?
